data_4335702
loop_
_publ_author_name
'Irene Prat'
'Anna Company'
'Teresa Corona'
'Teodor Parella'
'Xavi Ribas'
'Miquel Costas'

_publ_section_title
;
 Assessing the Impact of Electronic and Steric Tuning of the Ligand in the
 Spin State and Catalytic Oxidation Ability of the FeII(Pytacn) Family of
 Complexes
;
_journal_name_full 'Inorganic Chemistry'
_journal_page_first 9229
_journal_page_last 9244
_journal_paper_doi 10.1021/ic4004033
_journal_volume 52
_journal_year 2013
_chemical_formula_moiety 'C16 H23 Cl F6 Fe N4 O6 S2'
_chemical_formula_sum 'C16 H23 Cl F6 Fe N4 O6 S2'
_chemical_formula_weight 636.80
_chemical_name_systematic
; 
 ? 
;
_space_group_IT_number 14
_symmetry_cell_setting monoclinic
_symmetry_space_group_name_Hall '-P 2ybc'
_symmetry_space_group_name_H-M 'P 1 21/c 1'
_atom_sites_solution_hydrogens geom
_atom_sites_solution_primary direct
_atom_sites_solution_secondary difmap
_audit_creation_method SHELXL-97
_cell_angle_alpha 90.00
_cell_angle_beta 123.739(11)
_cell_angle_gamma 90.00
_cell_formula_units_Z 4
_cell_length_a 8.965(2)
_cell_length_b 25.125(6)
_cell_length_c 13.442(3)
_cell_measurement_reflns_used 6352
_cell_measurement_temperature 300(2)
_cell_measurement_theta_max 28.13
_cell_measurement_theta_min 2.43
_cell_volume 2517.8(10)
_computing_cell_refinement 'Bruker SMART'
_computing_data_collection 'Bruker SMART'
_computing_data_reduction 'Bruker SAINT'
_computing_molecular_graphics 'Bruker SHELXTL'
_computing_publication_material 'Bruker SHELXTL'
_computing_structure_refinement 'Bruker SHELXTL'
_computing_structure_solution 'Bruker SHELXTL'
_diffrn_ambient_temperature 300(2)
_diffrn_measured_fraction_theta_full 0.989
_diffrn_measured_fraction_theta_max 0.989
_diffrn_measurement_device_type ccd
_diffrn_measurement_method 'phi and omega scans'
_diffrn_radiation_monochromator graphite
_diffrn_radiation_source 'fine-focus sealed tube'
_diffrn_radiation_type MoK\a
_diffrn_radiation_wavelength 0.71073
_diffrn_reflns_av_R_equivalents 0.0245
_diffrn_reflns_av_sigmaI/netI 0.0155
_diffrn_reflns_limit_h_max 11
_diffrn_reflns_limit_h_min -11
_diffrn_reflns_limit_k_max 33
_diffrn_reflns_limit_k_min -33
_diffrn_reflns_limit_l_max 17
_diffrn_reflns_limit_l_min -17
_diffrn_reflns_number 39322
_diffrn_reflns_theta_full 28.36
_diffrn_reflns_theta_max 28.36
_diffrn_reflns_theta_min 1.99
_exptl_absorpt_coefficient_mu 0.955
_exptl_absorpt_correction_T_max 1.0
_exptl_absorpt_correction_T_min 0.860871
_exptl_absorpt_correction_type empirical
_exptl_absorpt_process_details 'SADABS v2.10 BRUKER 2001'
_exptl_crystal_colour yellow
_exptl_crystal_density_diffrn 1.680
_exptl_crystal_description prism
_exptl_crystal_F_000 1296
_exptl_crystal_size_max 0.3
_exptl_crystal_size_mid 0.2
_exptl_crystal_size_min 0.2
_refine_diff_density_max 0.617
_refine_diff_density_min -0.447
_refine_diff_density_rms 0.062
_refine_ls_extinction_method none
_refine_ls_goodness_of_fit_ref 1.057
_refine_ls_hydrogen_treatment constr
_refine_ls_matrix_type full
_refine_ls_number_parameters 325
_refine_ls_number_reflns 6201
_refine_ls_number_restraints 0
_refine_ls_restrained_S_all 1.057
_refine_ls_R_factor_all 0.0512
_refine_ls_R_factor_gt 0.0447
_refine_ls_shift/su_max 0.001
_refine_ls_shift/su_mean 0.000
_refine_ls_structure_factor_coef Fsqd
_refine_ls_weighting_details 'calc w=1/[\s^2^(Fo^2^)+(0.0771P)^2^+1.0734P] where P=(Fo^2^+2Fc^2^)/3'
_refine_ls_weighting_scheme calc
_refine_ls_wR_factor_gt 0.1310
_refine_ls_wR_factor_ref 0.1355
_reflns_number_gt 5257
_reflns_number_total 6201
_reflns_threshold_expression >2sigma(I)
_cod_data_source_file ic4004033_si_002_04.cif
_cod_data_source_block '[Fe(OTf)2(H,ClPytacn)]'
_cod_database_code 4335702

loop_
_symmetry_equiv_pos_as_xyz
'x, y, z'
'-x, y+1/2, -z+1/2'
'-x, -y, -z'
'x, -y-1/2, z-1/2'

loop_
_atom_site_label
_atom_site_type_symbol
_atom_site_fract_x
_atom_site_fract_y
_atom_site_fract_z
_atom_site_U_iso_or_equiv
_atom_site_adp_type
_atom_site_occupancy
_atom_site_symmetry_multiplicity
_atom_site_calc_flag
_atom_site_refinement_flags
Fe1 Fe 0.71573(4) 0.139337(12) 0.83995(3) 0.04184(11) Uani 1 1 d .
S1 S 0.93241(8) 0.08613(3) 0.72313(6) 0.05307(16) Uani 1 1 d .
S2 S 1.13517(8) 0.16754(3) 1.07841(6) 0.05467(16) Uani 1 1 d .
F1 F 0.6789(4) 0.05726(13) 0.5060(2) 0.1282(10) Uani 1 1 d .
F2 F 0.9312(4) 0.02060(10) 0.5727(2) 0.1113(8) Uani 1 1 d .
F3 F 0.7711(5) -0.00369(11) 0.6342(3) 0.1587(15) Uani 1 1 d .
F4 F 1.3318(7) 0.08422(16) 1.1614(4) 0.226(3) Uani 1 1 d .
F5 F 1.2036(6) 0.10090(19) 1.2429(3) 0.199(2) Uani 1 1 d .
F5A F 1.4213(4) 0.14591(15) 1.2812(4) 0.213(2) Uani 1 1 d .
O1 O 0.8011(2) 0.09368(8) 0.75290(18) 0.0656(5) Uani 1 1 d .
O2 O 0.9542(4) 0.13060(9) 0.6678(3) 0.0866(7) Uani 1 1 d .
O3 O 1.0918(3) 0.06081(13) 0.8123(2) 0.1015(9) Uani 1 1 d .
O4 O 0.9770(3) 0.13546(8) 1.0060(2) 0.0775(6) Uani 1 1 d .
O5 O 1.2264(5) 0.18330(14) 1.0255(3) 0.1180(11) Uani 1 1 d .
O6 O 1.1070(4) 0.20906(10) 1.1384(3) 0.0925(7) Uani 1 1 d .
N1 N 0.7814(3) 0.22143(8) 0.83236(17) 0.0487(4) Uani 1 1 d .
N2 N 0.5721(3) 0.18235(9) 0.90642(19) 0.0521(4) Uani 1 1 d .
N3 N 0.6193(3) 0.07122(9) 0.8911(2) 0.0553(5) Uani 1 1 d .
N4 N 0.4371(3) 0.13550(9) 0.67825(19) 0.0541(5) Uani 1 1 d .
C1 C 0.8668(4) 0.24037(10) 0.7834(2) 0.0540(5) Uani 1 1 d .
H1A H 0.8957 0.2167 0.7435 0.065 Uiso 1 1 calc R
Cl1 Cl 0.90951(13) 0.39484(3) 0.84911(9) 0.0873(3) Uani 1 1 d .
C2 C 0.9137(4) 0.29289(11) 0.7894(2) 0.0589(6) Uani 1 1 d .
H2A H 0.9751 0.3045 0.7560 0.071 Uiso 1 1 calc R
C3 C 0.8664(4) 0.32776(10) 0.8468(2) 0.0593(6) Uani 1 1 d .
C4 C 0.7836(4) 0.30946(10) 0.9004(2) 0.0570(6) Uani 1 1 d .
H4A H 0.7548 0.3326 0.9413 0.068 Uiso 1 1 calc R
C5 C 0.7438(3) 0.25601(10) 0.8921(2) 0.0495(5) Uani 1 1 d .
C6 C 0.6699(4) 0.23223(11) 0.9595(2) 0.0575(6) Uani 1 1 d .
H6A H 0.7681 0.2256 1.0415 0.069 Uiso 1 1 calc R
H6B H 0.5899 0.2577 0.9609 0.069 Uiso 1 1 calc R
C7 C 0.5900(5) 0.14569(13) 1.0006(3) 0.0712(8) Uani 1 1 d .
H7A H 0.7136 0.1456 1.0689 0.085 Uiso 1 1 calc R
H7B H 0.5158 0.1587 1.0272 0.085 Uiso 1 1 calc R
C8 C 0.5349(5) 0.09001(13) 0.9546(3) 0.0733(8) Uani 1 1 d .
H8A H 0.5693 0.0664 1.0211 0.088 Uiso 1 1 calc R
H8B H 0.4054 0.0885 0.9001 0.088 Uiso 1 1 calc R
C9 C 0.7633(4) 0.03224(12) 0.9643(3) 0.0774(9) Uani 1 1 d .
H9A H 0.7158 0.0031 0.9845 0.116 Uiso 1 1 calc R
H9B H 0.8578 0.0491 1.0362 0.116 Uiso 1 1 calc R
H9C H 0.8100 0.0192 0.9196 0.116 Uiso 1 1 calc R
C10 C 0.4822(4) 0.04690(12) 0.7738(3) 0.0702(8) Uani 1 1 d .
H10A H 0.4167 0.0200 0.7865 0.084 Uiso 1 1 calc R
H10B H 0.5427 0.0293 0.7415 0.084 Uiso 1 1 calc R
C11 C 0.3519(4) 0.08635(13) 0.6844(3) 0.0717(8) Uani 1 1 d .
H11A H 0.2855 0.0698 0.6061 0.086 Uiso 1 1 calc R
H11B H 0.2668 0.0958 0.7045 0.086 Uiso 1 1 calc R
C12 C 0.4269(4) 0.13909(14) 0.5651(3) 0.0719(8) Uani 1 1 d .
H12A H 0.3037 0.1373 0.4989 0.108 Uiso 1 1 calc R
H12B H 0.4923 0.1101 0.5603 0.108 Uiso 1 1 calc R
H12C H 0.4781 0.1722 0.5625 0.108 Uiso 1 1 calc R
C13 C 0.3496(4) 0.18379(14) 0.6883(3) 0.0733(8) Uani 1 1 d .
H13A H 0.3927 0.2149 0.6688 0.088 Uiso 1 1 calc R
H13B H 0.2213 0.1813 0.6299 0.088 Uiso 1 1 calc R
C14 C 0.3834(4) 0.19117(14) 0.8082(3) 0.0718(8) Uani 1 1 d .
H14A H 0.3492 0.2271 0.8142 0.086 Uiso 1 1 calc R
H14B H 0.3082 0.1667 0.8174 0.086 Uiso 1 1 calc R
C15 C 0.8218(6) 0.03655(13) 0.6038(4) 0.0793(9) Uani 1 1 d .
C16 C 1.2811(5) 0.12158(16) 1.1951(4) 0.0967(13) Uani 1 1 d .

loop_
_atom_site_aniso_label
_atom_site_aniso_U_11
_atom_site_aniso_U_22
_atom_site_aniso_U_33
_atom_site_aniso_U_23
_atom_site_aniso_U_13
_atom_site_aniso_U_12
Fe1 0.03706(17) 0.04527(19) 0.04636(19) -0.00021(12) 0.02513(14) -0.00022(11)
S1 0.0472(3) 0.0578(3) 0.0626(4) -0.0032(3) 0.0358(3) 0.0007(2)
S2 0.0452(3) 0.0581(4) 0.0604(4) -0.0039(3) 0.0292(3) -0.0070(2)
F1 0.0996(17) 0.162(3) 0.0920(16) -0.0491(17) 0.0337(14) 0.0068(17)
F2 0.141(2) 0.0990(15) 0.144(2) -0.0288(14) 0.1106(19) 0.0081(14)
F3 0.254(4) 0.0876(16) 0.227(4) -0.063(2) 0.191(4) -0.082(2)
F4 0.227(4) 0.131(3) 0.207(4) 0.000(3) 0.050(4) 0.115(3)
F5 0.163(3) 0.219(4) 0.143(3) 0.111(3) 0.040(3) -0.007(3)
F5A 0.101(2) 0.156(3) 0.169(3) 0.015(2) -0.059(2) -0.026(2)
O1 0.0522(10) 0.0811(13) 0.0757(12) -0.0227(10) 0.0432(9) -0.0078(9)
O2 0.118(2) 0.0629(12) 0.1082(19) -0.0081(12) 0.0814(18) -0.0167(12)
O3 0.0637(13) 0.146(2) 0.0888(17) 0.0194(16) 0.0384(13) 0.0355(15)
O4 0.0539(11) 0.0675(12) 0.0668(12) 0.0048(9) 0.0060(9) -0.0099(9)
O5 0.112(2) 0.140(3) 0.150(3) 0.021(2) 0.102(2) -0.0044(19)
O6 0.0944(17) 0.0754(14) 0.1098(19) -0.0258(14) 0.0581(16) -0.0069(13)
N1 0.0556(11) 0.0469(10) 0.0483(10) 0.0011(8) 0.0318(9) 0.0029(8)
N2 0.0472(10) 0.0599(12) 0.0572(11) -0.0017(9) 0.0339(9) 0.0023(8)
N3 0.0500(11) 0.0554(11) 0.0614(12) 0.0072(9) 0.0316(10) -0.0027(9)
N4 0.0407(10) 0.0692(13) 0.0489(11) 0.0017(9) 0.0227(9) 0.0045(9)
C1 0.0623(14) 0.0537(13) 0.0531(13) 0.0022(10) 0.0364(12) -0.0003(11)
Cl1 0.0956(6) 0.0516(4) 0.1043(6) -0.0071(4) 0.0491(5) -0.0174(4)
C2 0.0622(15) 0.0597(14) 0.0532(13) 0.0030(11) 0.0310(12) -0.0068(11)
C3 0.0560(14) 0.0468(12) 0.0591(14) -0.0021(10) 0.0219(12) -0.0055(10)
C4 0.0571(14) 0.0532(13) 0.0534(13) -0.0076(11) 0.0261(11) 0.0014(11)
C5 0.0486(11) 0.0519(12) 0.0467(11) -0.0012(9) 0.0256(10) 0.0041(9)
C6 0.0655(15) 0.0595(14) 0.0580(14) -0.0078(11) 0.0408(12) 0.0018(11)
C7 0.079(2) 0.088(2) 0.0695(18) -0.0026(15) 0.0555(17) -0.0119(15)
C8 0.0754(19) 0.084(2) 0.0743(18) 0.0101(16) 0.0504(16) -0.0067(16)
C9 0.0715(18) 0.0564(16) 0.086(2) 0.0182(15) 0.0328(16) 0.0011(13)
C10 0.0560(15) 0.0618(16) 0.0832(19) -0.0058(14) 0.0327(14) -0.0177(12)
C11 0.0547(15) 0.083(2) 0.0669(17) -0.0105(15) 0.0275(13) -0.0154(14)
C12 0.0622(17) 0.099(2) 0.0470(14) 0.0016(13) 0.0257(13) 0.0048(15)
C13 0.0562(15) 0.088(2) 0.0626(16) 0.0102(15) 0.0252(13) 0.0268(15)
C14 0.0496(14) 0.082(2) 0.0777(18) -0.0053(15) 0.0316(13) 0.0167(13)
C15 0.103(3) 0.0604(17) 0.102(3) -0.0166(16) 0.074(2) -0.0050(16)
C16 0.066(2) 0.075(2) 0.089(2) 0.008(2) 0.0054(18) -0.0076(17)

loop_
_atom_type_symbol
_atom_type_description
_atom_type_scat_dispersion_real
_atom_type_scat_dispersion_imag
_atom_type_scat_source
C C 0.0033 0.0016 'International Tables Vol C Tables 4.2.6.8 and 6.1.1.4'
H H 0.0000 0.0000 'International Tables Vol C Tables 4.2.6.8 and 6.1.1.4'
F F 0.0171 0.0103 'International Tables Vol C Tables 4.2.6.8 and 6.1.1.4'
Fe Fe 0.3463 0.8444 'International Tables Vol C Tables 4.2.6.8 and 6.1.1.4'
N N 0.0061 0.0033 'International Tables Vol C Tables 4.2.6.8 and 6.1.1.4'
O O 0.0106 0.0060 'International Tables Vol C Tables 4.2.6.8 and 6.1.1.4'
S S 0.1246 0.1234 'International Tables Vol C Tables 4.2.6.8 and 6.1.1.4'
Cl Cl 0.1484 0.1585 'International Tables Vol C Tables 4.2.6.8 and 6.1.1.4'

loop_
_geom_angle_atom_site_label_1
_geom_angle_atom_site_label_2
_geom_angle_atom_site_label_3
_geom_angle
O1 Fe1 O4 91.72(10)
O1 Fe1 N1 107.86(8)
O4 Fe1 N1 85.68(8)
O1 Fe1 N3 94.54(9)
O4 Fe1 N3 91.76(8)
N1 Fe1 N3 157.50(8)
O1 Fe1 N2 168.91(8)
O4 Fe1 N2 98.32(10)
N1 Fe1 N2 77.76(8)
N3 Fe1 N2 80.53(8)
O1 Fe1 N4 89.47(8)
O4 Fe1 N4 173.00(8)
N1 Fe1 N4 100.52(8)
N3 Fe1 N4 81.27(8)
N2 Fe1 N4 80.00(8)
O3 S1 O2 115.70(18)
O3 S1 O1 114.81(15)
O2 S1 O1 114.29(15)
O3 S1 C15 103.82(19)
O2 S1 C15 104.06(16)
O1 S1 C15 101.75(14)
O5 S2 O6 114.56(19)
O5 S2 O4 116.5(2)
O6 S2 O4 112.02(16)
O5 S2 C16 106.1(2)
O6 S2 C16 104.4(2)
O4 S2 C16 101.34(15)
S1 O1 Fe1 147.32(13)
S2 O4 Fe1 140.18(14)
C1 N1 C5 117.6(2)
C1 N1 Fe1 127.22(16)
C5 N1 Fe1 114.98(16)
C6 N2 C14 112.7(2)
C6 N2 C7 111.1(2)
C14 N2 C7 112.3(2)
C6 N2 Fe1 106.78(14)
C14 N2 Fe1 110.33(16)
C7 N2 Fe1 103.13(16)
C9 N3 C10 109.6(2)
C9 N3 C8 111.2(2)
C10 N3 C8 110.6(2)
C9 N3 Fe1 112.01(17)
C10 N3 Fe1 103.02(16)
C8 N3 Fe1 110.18(17)
C12 N4 C11 111.8(2)
C12 N4 C13 108.0(2)
C11 N4 C13 111.1(2)
C12 N4 Fe1 113.46(17)
C11 N4 Fe1 108.44(17)
C13 N4 Fe1 103.78(17)
N1 C1 C2 123.4(2)
N1 C1 H1A 118.3
C2 C1 H1A 118.3
C1 C2 C3 117.6(2)
C1 C2 H2A 121.2
C3 C2 H2A 121.2
C4 C3 C2 120.4(2)
C4 C3 Cl1 120.0(2)
C2 C3 Cl1 119.7(2)
C3 C4 C5 118.5(2)
C3 C4 H4A 120.8
C5 C4 H4A 120.8
N1 C5 C4 122.5(2)
N1 C5 C6 116.1(2)
C4 C5 C6 121.2(2)
N2 C6 C5 112.91(19)
N2 C6 H6A 109.0
C5 C6 H6A 109.0
N2 C6 H6B 109.0
C5 C6 H6B 109.0
H6A C6 H6B 107.8
C8 C7 N2 111.7(2)
C8 C7 H7A 109.3
N2 C7 H7A 109.3
C8 C7 H7B 109.3
N2 C7 H7B 109.3
H7A C7 H7B 107.9
N3 C8 C7 112.0(2)
N3 C8 H8A 109.2
C7 C8 H8A 109.2
N3 C8 H8B 109.2
C7 C8 H8B 109.2
H8A C8 H8B 107.9
N3 C9 H9A 109.5
N3 C9 H9B 109.5
H9A C9 H9B 109.5
N3 C9 H9C 109.5
H9A C9 H9C 109.5
H9B C9 H9C 109.5
N3 C10 C11 113.3(2)
N3 C10 H10A 108.9
C11 C10 H10A 108.9
N3 C10 H10B 108.9
C11 C10 H10B 108.9
H10A C10 H10B 107.7
N4 C11 C10 113.7(2)
N4 C11 H11A 108.8
C10 C11 H11A 108.8
N4 C11 H11B 108.8
C10 C11 H11B 108.8
H11A C11 H11B 107.7
N4 C12 H12A 109.5
N4 C12 H12B 109.5
H12A C12 H12B 109.5
N4 C12 H12C 109.5
H12A C12 H12C 109.5
H12B C12 H12C 109.5
C14 C13 N4 113.7(2)
C14 C13 H13A 108.8
N4 C13 H13A 108.8
C14 C13 H13B 108.8
N4 C13 H13B 108.8
H13A C13 H13B 107.7
N2 C14 C13 113.3(2)
N2 C14 H14A 108.9
C13 C14 H14A 108.9
N2 C14 H14B 108.9
C13 C14 H14B 108.9
H14A C14 H14B 107.7
F3 C15 F2 108.8(3)
F3 C15 F1 108.1(4)
F2 C15 F1 106.4(3)
F3 C15 S1 112.2(3)
F2 C15 S1 110.3(3)
F1 C15 S1 110.9(2)
F4 C16 F5 106.7(5)
F4 C16 F5A 108.3(5)
F5 C16 F5A 105.6(5)
F4 C16 S2 114.0(4)
F5 C16 S2 111.2(3)
F5A C16 S2 110.6(3)

loop_
_geom_bond_atom_site_label_1
_geom_bond_atom_site_label_2
_geom_bond_distance
Fe1 O1 2.0654(18)
Fe1 O4 2.161(2)
Fe1 N1 2.163(2)
Fe1 N3 2.193(2)
Fe1 N2 2.2141(19)
Fe1 N4 2.223(2)
S1 O3 1.408(2)
S1 O2 1.414(2)
S1 O1 1.4507(18)
S1 C15 1.828(3)
S2 O5 1.407(3)
S2 O6 1.424(2)
S2 O4 1.440(2)
S2 C16 1.796(4)
F1 C15 1.330(5)
F2 C15 1.324(4)
F3 C15 1.266(4)
F4 C16 1.233(6)
F5 C16 1.289(6)
F5A C16 1.295(4)
N1 C1 1.343(3)
N1 C5 1.347(3)
N2 C6 1.467(3)
N2 C14 1.474(3)
N2 C7 1.500(4)
N3 C9 1.478(4)
N3 C10 1.489(4)
N3 C8 1.497(4)
N4 C12 1.475(4)
N4 C11 1.478(4)
N4 C13 1.491(4)
C1 C2 1.374(4)
C1 H1A 0.9300
Cl1 C3 1.726(3)
C2 C3 1.380(4)
C2 H2A 0.9300
C3 C4 1.370(4)
C4 C5 1.378(4)
C4 H4A 0.9300
C5 C6 1.511(3)
C6 H6A 0.9700
C6 H6B 0.9700
C7 C8 1.498(5)
C7 H7A 0.9700
C7 H7B 0.9700
C8 H8A 0.9700
C8 H8B 0.9700
C9 H9A 0.9600
C9 H9B 0.9600
C9 H9C 0.9600
C10 C11 1.494(5)
C10 H10A 0.9700
C10 H10B 0.9700
C11 H11A 0.9700
C11 H11B 0.9700
C12 H12A 0.9600
C12 H12B 0.9600
C12 H12C 0.9600
C13 C14 1.478(4)
C13 H13A 0.9700
C13 H13B 0.9700
C14 H14A 0.9700
C14 H14B 0.9700

loop_
_geom_torsion_atom_site_label_1
_geom_torsion_atom_site_label_2
_geom_torsion_atom_site_label_3
_geom_torsion_atom_site_label_4
_geom_torsion
O3 S1 O1 Fe1 82.5(3)
O2 S1 O1 Fe1 -54.7(3)
C15 S1 O1 Fe1 -166.1(3)
O4 Fe1 O1 S1 -52.8(3)
N1 Fe1 O1 S1 33.2(3)
N3 Fe1 O1 S1 -144.7(3)
N2 Fe1 O1 S1 152.2(3)
N4 Fe1 O1 S1 134.1(3)
O5 S2 O4 Fe1 -61.0(3)
O6 S2 O4 Fe1 73.6(3)
C16 S2 O4 Fe1 -175.6(3)
O1 Fe1 O4 S2 102.2(3)
N1 Fe1 O4 S2 -5.6(3)
N3 Fe1 O4 S2 -163.2(3)
N2 Fe1 O4 S2 -82.6(3)
N4 Fe1 O4 S2 -158.1(6)
O1 Fe1 N1 C1 -1.7(2)
O4 Fe1 N1 C1 88.7(2)
N3 Fe1 N1 C1 172.8(2)
N2 Fe1 N1 C1 -171.8(2)
N4 Fe1 N1 C1 -94.6(2)
O1 Fe1 N1 C5 -176.06(16)
O4 Fe1 N1 C5 -85.65(18)
N3 Fe1 N1 C5 -1.5(3)
N2 Fe1 N1 C5 13.85(17)
N4 Fe1 N1 C5 91.07(17)
O1 Fe1 N2 C6 -148.4(4)
O4 Fe1 N2 C6 56.90(17)
N1 Fe1 N2 C6 -26.80(16)
N3 Fe1 N2 C6 147.30(17)
N4 Fe1 N2 C6 -129.98(17)
O1 Fe1 N2 C14 -25.7(5)
O4 Fe1 N2 C14 179.67(19)
N1 Fe1 N2 C14 96.0(2)
N3 Fe1 N2 C14 -89.9(2)
N4 Fe1 N2 C14 -7.22(19)
O1 Fe1 N2 C7 94.4(5)
O4 Fe1 N2 C7 -60.22(18)
N1 Fe1 N2 C7 -143.92(18)
N3 Fe1 N2 C7 30.19(17)
N4 Fe1 N2 C7 112.90(18)
O1 Fe1 N3 C9 58.5(2)
O4 Fe1 N3 C9 -33.4(2)
N1 Fe1 N3 C9 -116.3(3)
N2 Fe1 N3 C9 -131.5(2)
N4 Fe1 N3 C9 147.3(2)
O1 Fe1 N3 C10 -59.15(18)
O4 Fe1 N3 C10 -151.01(18)
N1 Fe1 N3 C10 126.0(2)
N2 Fe1 N3 C10 110.84(18)
N4 Fe1 N3 C10 29.62(17)
O1 Fe1 N3 C8 -177.18(19)
O4 Fe1 N3 C8 91.0(2)
N1 Fe1 N3 C8 8.0(3)
N2 Fe1 N3 C8 -7.19(19)
N4 Fe1 N3 C8 -88.42(19)
O1 Fe1 N4 C12 -38.7(2)
O4 Fe1 N4 C12 -138.5(7)
N1 Fe1 N4 C12 69.4(2)
N3 Fe1 N4 C12 -133.3(2)
N2 Fe1 N4 C12 144.8(2)
O1 Fe1 N4 C11 86.15(19)
O4 Fe1 N4 C11 -13.7(8)
N1 Fe1 N4 C11 -165.77(18)
N3 Fe1 N4 C11 -8.52(18)
N2 Fe1 N4 C11 -90.35(19)
O1 Fe1 N4 C13 -155.61(19)
O4 Fe1 N4 C13 104.5(7)
N1 Fe1 N4 C13 -47.53(19)
N3 Fe1 N4 C13 109.72(19)
N2 Fe1 N4 C13 27.89(18)
C5 N1 C1 C2 -1.4(4)
Fe1 N1 C1 C2 -175.6(2)
N1 C1 C2 C3 -1.4(4)
C1 C2 C3 C4 3.1(4)
C1 C2 C3 Cl1 -176.0(2)
C2 C3 C4 C5 -2.0(4)
Cl1 C3 C4 C5 177.1(2)
C1 N1 C5 C4 2.5(4)
Fe1 N1 C5 C4 177.40(19)
C1 N1 C5 C6 -172.3(2)
Fe1 N1 C5 C6 2.6(3)
C3 C4 C5 N1 -0.8(4)
C3 C4 C5 C6 173.7(2)
C14 N2 C6 C5 -84.7(3)
C7 N2 C6 C5 148.3(2)
Fe1 N2 C6 C5 36.6(2)
N1 C5 C6 N2 -27.7(3)
C4 C5 C6 N2 157.5(2)
C6 N2 C7 C8 -164.7(2)
C14 N2 C7 C8 68.1(3)
Fe1 N2 C7 C8 -50.7(3)
C9 N3 C8 C7 106.3(3)
C10 N3 C8 C7 -131.7(3)
Fe1 N3 C8 C7 -18.4(3)
N2 C7 C8 N3 48.2(4)
C9 N3 C10 C11 -168.0(3)
C8 N3 C10 C11 69.1(3)
Fe1 N3 C10 C11 -48.7(3)
C12 N4 C11 C10 110.2(3)
C13 N4 C11 C10 -129.0(3)
Fe1 N4 C11 C10 -15.6(3)
N3 C10 C11 N4 45.4(4)
C12 N4 C13 C14 -167.8(3)
C11 N4 C13 C14 69.3(3)
Fe1 N4 C13 C14 -47.1(3)
C6 N2 C14 C13 102.9(3)
C7 N2 C14 C13 -130.7(3)
Fe1 N2 C14 C13 -16.3(3)
N4 C13 C14 N2 44.5(4)
O3 S1 C15 F3 67.1(4)
O2 S1 C15 F3 -171.4(3)
O1 S1 C15 F3 -52.4(3)
O3 S1 C15 F2 -54.4(3)
O2 S1 C15 F2 67.1(3)
O1 S1 C15 F2 -173.9(3)
O3 S1 C15 F1 -172.0(3)
O2 S1 C15 F1 -50.5(3)
O1 S1 C15 F1 68.5(3)
O5 S2 C16 F4 -53.7(5)
O6 S2 C16 F4 -175.0(4)
O4 S2 C16 F4 68.5(5)
O5 S2 C16 F5 -174.3(4)
O6 S2 C16 F5 64.4(4)
O4 S2 C16 F5 -52.1(4)
O5 S2 C16 F5A 68.7(5)
O6 S2 C16 F5A -52.7(5)
O4 S2 C16 F5A -169.2(4)
